data_7238575
loop_
_publ_author_name
'Verma, Rajiv Kumar'
'Verma, Girijesh Kumar'
'Shukla, Gaurav'
'Singh, Maya Shankar'

_publ_section_title
;
 InCl3 catalyzed domino route to 2H-chromene-2-ones via [4 + 2] annulation
 of 2-hydroxyarylaldehydes with \a-oxoketene dithioacetal under
 solvent-free conditions
;
_journal_issue 6
_journal_name_full 'RSC Advances'
_journal_page_first 2413
_journal_paper_doi 10.1039/c2ra00987k
_journal_volume 2
_journal_year 2012
_chemical_formula_sum 'C13.33 H7.33 Cl0.67 O2 S0'
_chemical_formula_weight 223.16
_space_group_IT_number 2
_space_group_name_Hall '-P 1'
_space_group_name_H-M_alt 'P -1'
_symmetry_cell_setting triclinic
_symmetry_Int_Tables_number 2
_symmetry_space_group_name_H-M 'P -1'
_atom_sites_solution_hydrogens geom
_atom_sites_solution_primary direct
_atom_sites_solution_secondary difmap
_audit_creation_method SHELXL-97
_cell_angle_alpha 84.694(6)
_cell_angle_beta 87.875(5)
_cell_angle_gamma 84.710(6)
_cell_formula_units_Z 3
_cell_length_a 7.3853(5)
_cell_length_b 9.6126(7)
_cell_length_c 10.8880(7)
_cell_measurement_temperature 293(2)
_cell_volume 766.05(9)
_computing_structure_refinement 'SHELXL-97 (Sheldrick, 1997)'
_diffrn_ambient_temperature 293(2)
_diffrn_measured_fraction_theta_full 0.997
_diffrn_measured_fraction_theta_max 0.847
_diffrn_radiation_monochromator graphite
_diffrn_radiation_type MoK\a
_diffrn_radiation_wavelength 0.71073
_diffrn_reflns_av_R_equivalents 0.0221
_diffrn_reflns_av_sigmaI/netI 0.0531
_diffrn_reflns_limit_h_max 9
_diffrn_reflns_limit_h_min -9
_diffrn_reflns_limit_k_max 12
_diffrn_reflns_limit_k_min -12
_diffrn_reflns_limit_l_max 14
_diffrn_reflns_limit_l_min -8
_diffrn_reflns_number 5538
_diffrn_reflns_theta_full 25.00
_diffrn_reflns_theta_max 28.96
_diffrn_reflns_theta_min 3.30
_diffrn_source 'fine-focus sealed tube'
_exptl_absorpt_coefficient_mu 0.264
_exptl_absorpt_correction_T_max 1.00000
_exptl_absorpt_correction_T_min 0.84562
_exptl_absorpt_correction_type multi-scan
_exptl_crystal_density_diffrn 1.451
_exptl_crystal_density_method 'not measured'
_exptl_crystal_F_000 344
_exptl_crystal_size_max 0.38
_exptl_crystal_size_mid 0.35
_exptl_crystal_size_min 0.34
_refine_diff_density_max 0.236
_refine_diff_density_min -0.319
_refine_diff_density_rms 0.044
_refine_ls_extinction_method none
_refine_ls_goodness_of_fit_ref 0.961
_refine_ls_hydrogen_treatment RIDING
_refine_ls_matrix_type full
_refine_ls_number_parameters 217
_refine_ls_number_reflns 3433
_refine_ls_number_restraints 0
_refine_ls_restrained_S_all 0.961
_refine_ls_R_factor_all 0.1038
_refine_ls_R_factor_gt 0.0541
_refine_ls_shift/su_max 0.000
_refine_ls_shift/su_mean 0.000
_refine_ls_structure_factor_coef Fsqd
_refine_ls_weighting_details 'calc w=1/[\s^2^(Fo^2^)+(0.0546P)^2^+0.2614P] where P=(Fo^2^+2Fc^2^)/3'
_refine_ls_weighting_scheme calc
_refine_ls_wR_factor_gt 0.1163
_refine_ls_wR_factor_ref 0.1453
_reflns_number_gt 2041
_reflns_number_total 3433
_reflns_threshold_expression >2sigma(I)
_cod_data_source_file c2ra00987k.txt
_cod_data_source_block dtsal49
_cod_database_code 7238575

loop_
_symmetry_equiv_pos_as_xyz
'x, y, z'
'-x, -y, -z'

loop_
_atom_site_label
_atom_site_type_symbol
_atom_site_fract_x
_atom_site_fract_y
_atom_site_fract_z
_atom_site_U_iso_or_equiv
_atom_site_adp_type
_atom_site_occupancy
_atom_site_symmetry_multiplicity
_atom_site_calc_flag
_atom_site_refinement_flags
Cl1 Cl 0.46285(11) 0.48945(8) 0.20769(9) 0.0772(3) Uani 1 1 d .
O1 O 0.7361(2) 0.08173(17) 0.26569(18) 0.0570(5) Uani 1 1 d .
C13 C 0.7886(3) 0.1224(2) 0.0466(2) 0.0422(6) Uani 1 1 d .
C12 C 0.7871(3) 0.0710(2) -0.0729(3) 0.0461(6) Uani 1 1 d .
C14 C 0.8396(3) 0.2580(2) 0.0683(2) 0.0420(6) Uani 1 1 d .
H14 H 0.8774 0.3172 0.0017 0.050 Uiso 1 1 calc R
O2 O 0.7838(3) 0.2344(2) 0.39748(17) 0.0635(5) Uani 1 1 d .
C4 C 0.7390(3) 0.0383(2) 0.1499(3) 0.0483(6) Uani 1 1 d .
C2 C 0.8347(3) 0.3024(2) 0.1822(2) 0.0419(6) Uani 1 1 d .
C7 C 0.7373(3) -0.0673(3) -0.0803(3) 0.0555(7) Uani 1 1 d .
C11 C 0.8323(4) 0.1501(3) -0.1825(3) 0.0545(7) Uani 1 1 d .
H11 H 0.8666 0.2403 -0.1791 0.065 Uiso 1 1 calc R
C5 C 0.6920(4) -0.0990(3) 0.1412(3) 0.0648(8) Uani 1 1 d .
H5 H 0.6612 -0.1550 0.2118 0.078 Uiso 1 1 calc R
O3 O 1.0213(3) 0.4863(2) 0.14273(18) 0.0642(6) Uani 1 1 d .
C3 C 0.7835(4) 0.2119(3) 0.2895(3) 0.0506(7) Uani 1 1 d .
C8 C 0.7329(4) -0.1174(3) -0.1980(4) 0.0726(10) Uani 1 1 d .
H8 H 0.6999 -0.2075 -0.2041 0.087 Uiso 1 1 calc R
C1 C 0.8913(4) 0.4439(2) 0.2011(2) 0.0446(6) Uani 1 1 d .
C15 C 0.7934(3) 0.5309(2) 0.2936(2) 0.0441(6) Uani 1 1 d .
C20 C 0.8982(4) 0.5947(3) 0.3717(2) 0.0543(7) Uani 1 1 d .
H20 H 1.0243 0.5826 0.3632 0.065 Uiso 1 1 calc R
C16 C 0.6060(4) 0.5553(2) 0.3068(3) 0.0498(7) Uani 1 1 d .
C6 C 0.6919(4) -0.1483(3) 0.0298(4) 0.0693(9) Uani 1 1 d .
H6 H 0.6609 -0.2392 0.0248 0.083 Uiso 1 1 calc R
C17 C 0.5265(4) 0.6373(3) 0.3948(3) 0.0597(7) Uani 1 1 d .
H17 H 0.4005 0.6530 0.4017 0.072 Uiso 1 1 calc R
C19 C 0.8205(5) 0.6754(3) 0.4612(3) 0.0678(8) Uani 1 1 d .
H19 H 0.8931 0.7156 0.5137 0.081 Uiso 1 1 calc R
C9 C 0.7756(5) -0.0377(4) -0.3020(4) 0.0763(10) Uani 1 1 d .
H9 H 0.7707 -0.0726 -0.3786 0.092 Uiso 1 1 calc R
C10 C 0.8269(4) 0.0972(3) -0.2940(3) 0.0682(8) Uani 1 1 d .
H10 H 0.8578 0.1516 -0.3655 0.082 Uiso 1 1 calc R
C18 C 0.6347(5) 0.6956(3) 0.4720(3) 0.0680(9) Uani 1 1 d .
H18 H 0.5813 0.7496 0.5325 0.082 Uiso 1 1 calc R

loop_
_atom_site_aniso_label
_atom_site_aniso_U_11
_atom_site_aniso_U_22
_atom_site_aniso_U_33
_atom_site_aniso_U_23
_atom_site_aniso_U_13
_atom_site_aniso_U_12
Cl1 0.0555(5) 0.0663(5) 0.1153(7) -0.0253(4) -0.0272(4) -0.0069(4)
O1 0.0586(12) 0.0453(10) 0.0656(13) 0.0100(9) 0.0010(9) -0.0137(9)
C13 0.0308(13) 0.0320(11) 0.0639(17) -0.0033(11) -0.0053(11) -0.0027(10)
C12 0.0320(13) 0.0323(12) 0.0743(19) -0.0077(12) -0.0078(12) 0.0003(10)
C14 0.0390(13) 0.0323(11) 0.0544(16) 0.0007(11) -0.0007(11) -0.0073(10)
O2 0.0785(14) 0.0731(13) 0.0396(11) -0.0037(9) 0.0027(9) -0.0136(11)
C4 0.0358(14) 0.0339(12) 0.0738(19) 0.0048(13) -0.0037(12) -0.0053(11)
C2 0.0393(14) 0.0376(12) 0.0490(15) 0.0013(11) -0.0034(11) -0.0086(10)
C7 0.0396(15) 0.0345(13) 0.095(2) -0.0173(14) -0.0150(14) 0.0009(11)
C11 0.0535(17) 0.0425(14) 0.0701(19) -0.0161(14) -0.0073(14) -0.0045(12)
C5 0.0562(18) 0.0383(14) 0.099(3) 0.0081(15) -0.0056(17) -0.0118(13)
O3 0.0708(14) 0.0661(12) 0.0610(12) -0.0119(10) 0.0129(10) -0.0344(10)
C3 0.0465(16) 0.0419(14) 0.0615(18) 0.0089(13) -0.0004(13) -0.0078(12)
C8 0.058(2) 0.0428(15) 0.122(3) -0.0342(19) -0.0206(19) 0.0002(14)
C1 0.0475(15) 0.0441(13) 0.0436(15) 0.0004(11) -0.0062(11) -0.0137(12)
C15 0.0511(16) 0.0359(12) 0.0457(15) 0.0026(11) -0.0055(11) -0.0100(11)
C20 0.0516(16) 0.0565(15) 0.0576(17) -0.0096(13) -0.0089(13) -0.0124(13)
C16 0.0496(16) 0.0339(12) 0.0668(18) 0.0006(12) -0.0085(13) -0.0107(11)
C6 0.0530(18) 0.0319(13) 0.124(3) -0.0035(17) -0.0119(18) -0.0116(13)
C17 0.0525(17) 0.0447(14) 0.082(2) -0.0058(15) 0.0066(15) -0.0079(13)
C19 0.078(2) 0.0673(19) 0.063(2) -0.0199(16) -0.0047(16) -0.0190(17)
C9 0.074(2) 0.069(2) 0.093(3) -0.042(2) -0.0128(19) -0.0009(18)
C10 0.073(2) 0.0613(18) 0.072(2) -0.0225(16) -0.0073(16) 0.0002(16)
C18 0.083(2) 0.0541(17) 0.068(2) -0.0157(15) 0.0133(17) -0.0111(16)

loop_
_atom_type_symbol
_atom_type_description
_atom_type_scat_dispersion_real
_atom_type_scat_dispersion_imag
_atom_type_scat_source
C C 0.0033 0.0016 'International Tables Vol C Tables 4.2.6.8 and 6.1.1.4'
H H 0.0000 0.0000 'International Tables Vol C Tables 4.2.6.8 and 6.1.1.4'
O O 0.0106 0.0060 'International Tables Vol C Tables 4.2.6.8 and 6.1.1.4'
S S 0.1246 0.1234 'International Tables Vol C Tables 4.2.6.8 and 6.1.1.4'
Cl Cl 0.1484 0.1585 'International Tables Vol C Tables 4.2.6.8 and 6.1.1.4'

loop_
_geom_angle_atom_site_label_1
_geom_angle_atom_site_label_2
_geom_angle_atom_site_label_3
_geom_angle
C4 O1 C3 123.0(2)
C4 C13 C12 119.6(2)
C4 C13 C14 116.0(2)
C12 C13 C14 124.4(2)
C11 C12 C7 118.4(2)
C11 C12 C13 123.3(2)
C7 C12 C13 118.3(2)
C2 C14 C13 122.0(2)
C2 C14 H14 119.0
C13 C14 H14 119.0
O1 C4 C13 122.4(2)
O1 C4 C5 116.2(2)
C13 C4 C5 121.4(3)
C14 C2 C3 121.0(2)
C14 C2 C1 120.3(2)
C3 C2 C1 118.6(2)
C8 C7 C6 122.7(3)
C8 C7 C12 118.3(3)
C6 C7 C12 118.9(3)
C10 C11 C12 121.2(3)
C10 C11 H11 119.4
C12 C11 H11 119.4
C6 C5 C4 119.3(3)
C6 C5 H5 120.4
C4 C5 H5 120.4
O2 C3 O1 116.2(2)
O2 C3 C2 128.2(2)
O1 C3 C2 115.6(2)
C9 C8 C7 121.7(3)
C9 C8 H8 119.2
C7 C8 H8 119.2
O3 C1 C15 120.0(2)
O3 C1 C2 119.4(2)
C15 C1 C2 120.7(2)
C16 C15 C20 117.2(2)
C16 C15 C1 125.3(2)
C20 C15 C1 117.5(2)
C19 C20 C15 121.8(3)
C19 C20 H20 119.1
C15 C20 H20 119.1
C17 C16 C15 121.6(2)
C17 C16 Cl1 117.5(2)
C15 C16 Cl1 120.9(2)
C5 C6 C7 122.5(3)
C5 C6 H6 118.8
C7 C6 H6 118.8
C18 C17 C16 119.4(3)
C18 C17 H17 120.3
C16 C17 H17 120.3
C18 C19 C20 119.1(3)
C18 C19 H19 120.4
C20 C19 H19 120.4
C8 C9 C10 119.7(3)
C8 C9 H9 120.2
C10 C9 H9 120.2
C11 C10 C9 120.7(3)
C11 C10 H10 119.7
C9 C10 H10 119.7
C19 C18 C17 120.8(3)
C19 C18 H18 119.6
C17 C18 H18 119.6

loop_
_geom_bond_atom_site_label_1
_geom_bond_atom_site_label_2
_geom_bond_distance
Cl1 C16 1.737(3)
O1 C4 1.363(3)
O1 C3 1.380(3)
C13 C4 1.382(3)
C13 C12 1.435(3)
C13 C14 1.432(3)
C12 C11 1.402(4)
C12 C7 1.422(3)
C14 C2 1.347(3)
C14 H14 0.9300
O2 C3 1.215(3)
C4 C5 1.409(3)
C2 C3 1.451(3)
C2 C1 1.493(3)
C7 C8 1.413(4)
C7 C6 1.414(4)
C11 C10 1.362(4)
C11 H11 0.9300
C5 C6 1.342(4)
C5 H5 0.9300
O3 C1 1.212(3)
C8 C9 1.352(5)
C8 H8 0.9300
C1 C15 1.493(3)
C15 C16 1.386(3)
C15 C20 1.390(3)
C20 C19 1.378(4)
C20 H20 0.9300
C16 C17 1.377(4)
C6 H6 0.9300
C17 C18 1.371(4)
C17 H17 0.9300
C19 C18 1.370(4)
C19 H19 0.9300
C9 C10 1.395(4)
C9 H9 0.9300
C10 H10 0.9300
C18 H18 0.9300

loop_
_geom_torsion_atom_site_label_1
_geom_torsion_atom_site_label_2
_geom_torsion_atom_site_label_3
_geom_torsion_atom_site_label_4
_geom_torsion
C4 C13 C12 C11 178.9(2)
C14 C13 C12 C11 -1.5(4)
C4 C13 C12 C7 -1.1(3)
C14 C13 C12 C7 178.5(2)
C4 C13 C14 C2 -1.8(3)
C12 C13 C14 C2 178.5(2)
C3 O1 C4 C13 -0.6(4)
C3 O1 C4 C5 178.2(2)
C12 C13 C4 O1 -179.4(2)
C14 C13 C4 O1 0.9(3)
C12 C13 C4 C5 1.9(4)
C14 C13 C4 C5 -177.8(2)
C13 C14 C2 C3 2.4(4)
C13 C14 C2 C1 179.2(2)
C11 C12 C7 C8 -1.0(4)
C13 C12 C7 C8 179.0(2)
C11 C12 C7 C6 179.8(2)
C13 C12 C7 C6 -0.2(3)
C7 C12 C11 C10 0.8(4)
C13 C12 C11 C10 -179.2(2)
O1 C4 C5 C6 179.9(2)
C13 C4 C5 C6 -1.3(4)
C4 O1 C3 O2 -176.3(2)
C4 O1 C3 C2 1.0(3)
C14 C2 C3 O2 175.1(3)
C1 C2 C3 O2 -1.8(4)
C14 C2 C3 O1 -1.9(3)
C1 C2 C3 O1 -178.8(2)
C6 C7 C8 C9 179.5(3)
C12 C7 C8 C9 0.4(4)
C14 C2 C1 O3 -39.4(4)
C3 C2 C1 O3 137.5(3)
C14 C2 C1 C15 142.6(2)
C3 C2 C1 C15 -40.5(3)
O3 C1 C15 C16 135.0(3)
C2 C1 C15 C16 -46.9(3)
O3 C1 C15 C20 -43.9(3)
C2 C1 C15 C20 134.1(2)
C16 C15 C20 C19 1.9(4)
C1 C15 C20 C19 -179.0(2)
C20 C15 C16 C17 -1.0(4)
C1 C15 C16 C17 -180.0(2)
C20 C15 C16 Cl1 176.04(18)
C1 C15 C16 Cl1 -2.9(3)
C4 C5 C6 C7 -0.1(4)
C8 C7 C6 C5 -178.3(3)
C12 C7 C6 C5 0.8(4)
C15 C16 C17 C18 -0.5(4)
Cl1 C16 C17 C18 -177.7(2)
C15 C20 C19 C18 -1.3(4)
C7 C8 C9 C10 0.6(5)
C12 C11 C10 C9 0.1(4)
C8 C9 C10 C11 -0.8(5)
C20 C19 C18 C17 -0.3(5)
C16 C17 C18 C19 1.2(4)
